data_4037878
loop_
_publ_author_name
'Lei, Lu'
'Yao, Yi-Yun'
'Jiang, Li-Juan'
'Lu, Xiuqiang'
'Liang, Cui'
'Mo, Dong-Liang'

_publ_section_title
;
 Synthesis of Furo[3,2-b]quinolines and Furo[2,3-b:4,5-b']diquinolines
 through [4+2] Cycloaddition of Aza-o-Quinone Methides and Furans.
;
_journal_name_full 'The Journal of organic chemistry'
_journal_paper_doi 10.1021/acs.joc.9b02953
_journal_year 2020
_chemical_formula_moiety 'C20 H21 N O3 S'
_chemical_formula_sum 'C20 H21 N O3 S'
_chemical_formula_weight 355.44
_space_group_crystal_system monoclinic
_space_group_IT_number 14
_space_group_name_Hall '-P 2yn'
_space_group_name_H-M_alt 'P 1 21/n 1'
_atom_sites_solution_hydrogens geom
_atom_sites_solution_primary dual
_audit_creation_date 2019-07-03
_audit_creation_method
;
Olex2 1.2
(compiled 2018.05.29 svn.r3508 for OlexSys, GUI svn.r5506)
;
_cell_angle_alpha 90
_cell_angle_beta 108.615(3)
_cell_angle_gamma 90
_cell_formula_units_Z 4
_cell_length_a 9.6913(3)
_cell_length_b 16.8368(3)
_cell_length_c 11.7014(3)
_cell_measurement_reflns_used 4011
_cell_measurement_temperature 293(2)
_cell_measurement_theta_max 25.8530
_cell_measurement_theta_min 4.0500
_cell_volume 1809.44(9)
_computing_cell_refinement 'CrysAlisPro 1.171.39.46 (Rigaku OD, 2018)'
_computing_data_collection 'CrysAlisPro 1.171.39.46 (Rigaku OD, 2018)'
_computing_data_reduction 'CrysAlisPro 1.171.39.46 (Rigaku OD, 2018)'
_computing_molecular_graphics 'Olex2 (Dolomanov et al., 2009)'
_computing_publication_material 'Olex2 (Dolomanov et al., 2009)'
_computing_structure_refinement 'ShelXL (Sheldrick, 2015)'
_computing_structure_solution 'XT (Sheldrick, 2015)'
_diffrn_ambient_temperature 293(2)
_diffrn_detector 'CCD plate'
_diffrn_detector_area_resol_mean 16.0233
_diffrn_detector_type Eos
_diffrn_measured_fraction_theta_full 0.998
_diffrn_measured_fraction_theta_max 0.882
_diffrn_measurement_details
;
List of Runs (angles in degrees, time in seconds):

  # Type    Start    End  Width  t~exp~   \w     \q     \k     \f   Frames
--------------------------------------------------------------------------
  1  \w      6.00  60.00   1.00    3.00    --   18.47 -99.00  60.00   54
  2  \w    -82.00  11.00   1.00    3.00    --  -18.78 -77.00-120.00   93
  3  \w    -77.00 -26.00   1.00    3.00    --  -18.78 127.00 129.00   51
  4  \w    -42.00  51.00   1.00    3.00    --  -18.78  77.00   0.00   93
  5  \w    -58.00  42.00   1.00    3.00    --  -18.78  19.00-180.00  100
;
_diffrn_measurement_device 'four-circle diffractometer'
_diffrn_measurement_device_type 'SuperNova, Single source at offset/far, Eos'
_diffrn_measurement_method '\w scans'
_diffrn_orient_matrix_type 'CrysAlisPro convention (1999,Acta A55,543-557)'
_diffrn_orient_matrix_UB_11 -0.0455430000
_diffrn_orient_matrix_UB_12 -0.0006911000
_diffrn_orient_matrix_UB_13 0.0368755000
_diffrn_orient_matrix_UB_21 -0.0043276000
_diffrn_orient_matrix_UB_22 0.0420639000
_diffrn_orient_matrix_UB_23 -0.0024006000
_diffrn_orient_matrix_UB_31 -0.0621977000
_diffrn_orient_matrix_UB_32 -0.0024163000
_diffrn_orient_matrix_UB_33 -0.0522201000
_diffrn_radiation_monochromator mirror
_diffrn_radiation_probe x-ray
_diffrn_radiation_type MoK\a
_diffrn_radiation_wavelength 0.71073
_diffrn_reflns_av_R_equivalents 0.0336
_diffrn_reflns_av_unetI/netI 0.0417
_diffrn_reflns_Laue_measured_fraction_full 0.998
_diffrn_reflns_Laue_measured_fraction_max 0.882
_diffrn_reflns_limit_h_max 12
_diffrn_reflns_limit_h_min -13
_diffrn_reflns_limit_k_max 22
_diffrn_reflns_limit_k_min -15
_diffrn_reflns_limit_l_max 15
_diffrn_reflns_limit_l_min -16
_diffrn_reflns_number 14472
_diffrn_reflns_point_group_measured_fraction_full 0.998
_diffrn_reflns_point_group_measured_fraction_max 0.882
_diffrn_reflns_theta_full 25.242
_diffrn_reflns_theta_max 29.168
_diffrn_reflns_theta_min 3.283
_diffrn_source 'micro-focus sealed X-ray tube'
_diffrn_source_type 'SuperNova (Mo) X-ray Source'
_exptl_absorpt_coefficient_mu 0.197
_exptl_absorpt_correction_T_max 1.00000
_exptl_absorpt_correction_T_min 0.83594
_exptl_absorpt_correction_type multi-scan
_exptl_absorpt_process_details
;
CrysAlisPro 1.171.39.46 (Rigaku Oxford Diffraction, 2018)
Empirical absorption correction using spherical harmonics,
 implemented in SCALE3 ABSPACK scaling algorithm.
;
_exptl_crystal_colour white
_exptl_crystal_density_diffrn 1.305
_exptl_crystal_description block
_exptl_crystal_F_000 752
_refine_diff_density_max 0.203
_refine_diff_density_min -0.419
_refine_diff_density_rms 0.050
_refine_ls_extinction_method none
_refine_ls_goodness_of_fit_ref 1.040
_refine_ls_hydrogen_treatment constr
_refine_ls_matrix_type full
_refine_ls_number_parameters 229
_refine_ls_number_reflns 4302
_refine_ls_number_restraints 0
_refine_ls_restrained_S_all 1.040
_refine_ls_R_factor_all 0.0773
_refine_ls_R_factor_gt 0.0476
_refine_ls_shift/su_max 0.000
_refine_ls_shift/su_mean 0.000
_refine_ls_structure_factor_coef Fsqd
_refine_ls_weighting_details 'w=1/[\s^2^(Fo^2^)+(0.0481P)^2^+0.5303P] where P=(Fo^2^+2Fc^2^)/3'
_refine_ls_weighting_scheme calc
_refine_ls_wR_factor_gt 0.1099
_refine_ls_wR_factor_ref 0.1265
_reflns_Friedel_coverage 0.000
_reflns_number_gt 2970
_reflns_number_total 4302
_reflns_threshold_expression 'I > 2\s(I)'
_cod_data_source_file jo9b02953_si_002.cif
_cod_data_source_block 3al
_cod_database_code 4037878
_shelx_shelxl_version_number 2014/7
_chemical_oxdiff_formula 'C1 H1 O1 N1 S1'
_shelx_space_group_comment
;
The symmetry employed for this shelxl refinement is uniquely defined
by the following loop, which should always be used as a source of
symmetry information in preference to the above space-group names.
They are only intended as comments.
;
_reflns_odcompleteness_completeness 99.77
_reflns_odcompleteness_iscentric 1
_reflns_odcompleteness_theta 26.32
_olex2_refinement_description
;
1. Fixed Uiso
 At 1.2 times of:
  All C(H) groups, All C(H,H) groups
 At 1.5 times of:
  All C(H,H,H) groups
2.a Ternary CH refined with riding coordinates:
 C009(H009)
2.b Secondary CH2 refined with riding coordinates:
 C00D(H00A,H00B)
2.c Aromatic/amide H refined with riding coordinates:
 C00C(H00C), C00E(H00E), C00F(H00F), C00G(H00G), C00H(H00H), C00J(H00J),
 C00K(H00K), C00L(H00L), C00M(H00M)
2.d Idealised Me refined as rotating group:
 C00N(H00D,H00I,H00N), C00O(H00O,H00P,H00Q), C00P(H00R,H00S,H00T)
;
_olex2_submission_special_instructions 'No special instructions were received'
_oxdiff_exptl_absorpt_empirical_details
;
Empirical correction (ABSPACK) includes:
- Absorption correction using spherical harmonics
- Frame scaling
;
_oxdiff_exptl_absorpt_empirical_full_max 1.226
_oxdiff_exptl_absorpt_empirical_full_min 0.829

loop_
_space_group_symop_operation_xyz
'x, y, z'
'-x+1/2, y+1/2, -z+1/2'
'-x, -y, -z'
'x-1/2, -y-1/2, z-1/2'

loop_
_atom_site_label
_atom_site_type_symbol
_atom_site_fract_x
_atom_site_fract_y
_atom_site_fract_z
_atom_site_U_iso_or_equiv
_atom_site_adp_type
_atom_site_occupancy
_atom_site_site_symmetry_order
_atom_site_calc_flag
_atom_site_refinement_flags_posn
S001 S 0.75433(6) 0.84027(3) 0.68031(5) 0.04267(16) Uani 1 1 d .
O002 O 0.46233(16) 0.59958(8) 0.64268(13) 0.0509(4) Uani 1 1 d .
O003 O 0.89421(15) 0.80376(9) 0.71321(14) 0.0564(4) Uani 1 1 d .
O004 O 0.73398(18) 0.91180(8) 0.73779(13) 0.0548(4) Uani 1 1 d .
N005 N 0.64337(17) 0.77446(9) 0.70622(14) 0.0378(4) Uani 1 1 d .
C006 C 0.4978(2) 0.79893(11) 0.69498(17) 0.0369(4) Uani 1 1 d .
C007 C 0.3852(2) 0.76913(11) 0.59843(17) 0.0402(5) Uani 1 1 d .
C008 C 0.6995(2) 0.85787(11) 0.52435(18) 0.0415(5) Uani 1 1 d .
C009 C 0.6626(2) 0.68904(11) 0.68084(18) 0.0413(5) Uani 1 1 d .
H009 H 0.7526 0.6825 0.6607 0.050 Uiso 1 1 calc R
C00A C 0.5335(2) 0.65252(12) 0.57951(18) 0.0438(5) Uani 1 1 d .
C00B C 0.5539(3) 0.59071(12) 0.7581(2) 0.0484(5) Uani 1 1 d .
C00C C 0.6679(2) 0.63796(12) 0.78547(19) 0.0479(5) Uani 1 1 d .
H00C H 0.7412 0.6392 0.8596 0.057 Uiso 1 1 calc R
C00D C 0.4220(2) 0.71369(13) 0.51327(18) 0.0468(5) Uani 1 1 d .
H00A H 0.4602 0.7438 0.4593 0.056 Uiso 1 1 calc R
H00B H 0.3343 0.6868 0.4648 0.056 Uiso 1 1 calc R
C00E C 0.5831(3) 0.90868(13) 0.4726(2) 0.0538(6) Uani 1 1 d .
H00E H 0.5351 0.9335 0.5201 0.065 Uiso 1 1 calc R
C00F C 0.4703(3) 0.84976(12) 0.7782(2) 0.0497(5) Uani 1 1 d .
H00F H 0.5463 0.8682 0.8436 0.060 Uiso 1 1 calc R
C00G C 0.7689(3) 0.82092(13) 0.4534(2) 0.0521(5) Uani 1 1 d .
H00G H 0.8461 0.7865 0.4878 0.063 Uiso 1 1 calc R
C00H C 0.2437(2) 0.79236(14) 0.5869(2) 0.0549(6) Uani 1 1 d .
H00H H 0.1665 0.7727 0.5235 0.066 Uiso 1 1 calc R
C00I C 0.6083(3) 0.88541(14) 0.2773(2) 0.0556(6) Uani 1 1 d .
C00J C 0.5396(3) 0.92179(14) 0.3498(2) 0.0577(6) Uani 1 1 d .
H00J H 0.4622 0.9560 0.3151 0.069 Uiso 1 1 calc R
C00K C 0.3289(3) 0.87278(14) 0.7630(3) 0.0654(7) Uani 1 1 d .
H00K H 0.3097 0.9079 0.8173 0.078 Uiso 1 1 calc R
C00L C 0.7241(3) 0.83492(14) 0.3313(2) 0.0591(6) Uani 1 1 d .
H00L H 0.7723 0.8101 0.2839 0.071 Uiso 1 1 calc R
C00M C 0.2166(3) 0.84399(15) 0.6680(3) 0.0677(7) Uani 1 1 d .
H00M H 0.1215 0.8596 0.6585 0.081 Uiso 1 1 calc R
C00N C 0.5088(3) 0.52932(14) 0.8302(2) 0.0697(7) Uani 1 1 d .
H00D H 0.4132 0.5415 0.8331 0.104 Uiso 1 1 calc GR
H00I H 0.5764 0.5286 0.9107 0.104 Uiso 1 1 calc GR
H00N H 0.5076 0.4782 0.7936 0.104 Uiso 1 1 calc GR
C00O C 0.5871(3) 0.60160(14) 0.4955(2) 0.0661(7) Uani 1 1 d .
H00O H 0.6564 0.5636 0.5419 0.099 Uiso 1 1 calc GR
H00P H 0.6327 0.6348 0.4512 0.099 Uiso 1 1 calc GR
H00Q H 0.5062 0.5742 0.4403 0.099 Uiso 1 1 calc GR
C00P C 0.5601(4) 0.90009(18) 0.1434(2) 0.0832(9) Uani 1 1 d .
H00R H 0.5131 0.8534 0.1018 0.125 Uiso 1 1 calc GR
H00S H 0.6434 0.9123 0.1191 0.125 Uiso 1 1 calc GR
H00T H 0.4932 0.9439 0.1241 0.125 Uiso 1 1 calc GR

loop_
_atom_site_aniso_label
_atom_site_aniso_U_11
_atom_site_aniso_U_22
_atom_site_aniso_U_33
_atom_site_aniso_U_23
_atom_site_aniso_U_13
_atom_site_aniso_U_12
S001 0.0382(3) 0.0448(3) 0.0463(3) -0.0009(2) 0.0153(2) -0.0078(2)
O002 0.0499(9) 0.0480(8) 0.0567(9) 0.0006(7) 0.0197(7) -0.0107(7)
O003 0.0350(8) 0.0686(10) 0.0645(10) 0.0081(8) 0.0144(7) -0.0027(7)
O004 0.0653(10) 0.0459(8) 0.0558(9) -0.0115(7) 0.0231(8) -0.0169(7)
N005 0.0366(9) 0.0358(8) 0.0435(9) -0.0013(7) 0.0164(7) -0.0015(7)
C006 0.0378(10) 0.0364(10) 0.0415(10) 0.0042(8) 0.0196(8) 0.0014(8)
C007 0.0396(11) 0.0429(11) 0.0405(10) 0.0079(8) 0.0161(9) -0.0002(8)
C008 0.0425(11) 0.0383(10) 0.0482(11) -0.0005(9) 0.0209(9) -0.0064(8)
C009 0.0386(10) 0.0385(10) 0.0501(12) -0.0051(9) 0.0188(9) 0.0007(8)
C00A 0.0493(12) 0.0428(11) 0.0438(11) -0.0053(9) 0.0211(10) -0.0062(9)
C00B 0.0566(14) 0.0396(11) 0.0557(13) 0.0038(10) 0.0273(11) 0.0087(10)
C00C 0.0518(13) 0.0407(11) 0.0482(12) 0.0033(9) 0.0119(10) 0.0059(10)
C00D 0.0459(12) 0.0541(12) 0.0380(10) -0.0028(9) 0.0099(9) -0.0068(10)
C00E 0.0625(15) 0.0511(12) 0.0554(13) 0.0049(10) 0.0294(11) 0.0088(11)
C00F 0.0567(14) 0.0448(12) 0.0553(13) -0.0040(10) 0.0287(11) -0.0018(10)
C00G 0.0502(13) 0.0539(13) 0.0576(14) 0.0007(11) 0.0247(11) 0.0040(10)
C00H 0.0376(12) 0.0597(14) 0.0671(15) 0.0108(12) 0.0163(11) 0.0009(10)
C00I 0.0650(16) 0.0573(14) 0.0471(12) -0.0018(11) 0.0213(12) -0.0136(12)
C00J 0.0598(15) 0.0540(13) 0.0590(14) 0.0115(11) 0.0187(12) 0.0063(11)
C00K 0.0737(18) 0.0527(14) 0.0893(19) -0.0060(13) 0.0534(16) 0.0060(12)
C00L 0.0678(16) 0.0637(15) 0.0548(14) -0.0091(11) 0.0321(12) -0.0033(12)
C00M 0.0490(14) 0.0622(15) 0.105(2) 0.0076(15) 0.0428(15) 0.0089(12)
C00N 0.0846(19) 0.0504(14) 0.0894(19) 0.0195(13) 0.0496(16) 0.0095(13)
C00O 0.0823(19) 0.0615(15) 0.0623(15) -0.0198(12) 0.0341(14) -0.0021(13)
C00P 0.098(2) 0.099(2) 0.0517(15) 0.0026(14) 0.0219(15) -0.0115(18)

loop_
_atom_type_symbol
_atom_type_description
_atom_type_scat_dispersion_real
_atom_type_scat_dispersion_imag
_atom_type_scat_source
C C 0.0033 0.0016 'International Tables Vol C Tables 4.2.6.8 and 6.1.1.4'
H H 0.0000 0.0000 'International Tables Vol C Tables 4.2.6.8 and 6.1.1.4'
N N 0.0061 0.0033 'International Tables Vol C Tables 4.2.6.8 and 6.1.1.4'
O O 0.0106 0.0060 'International Tables Vol C Tables 4.2.6.8 and 6.1.1.4'
S S 0.1246 0.1234 'International Tables Vol C Tables 4.2.6.8 and 6.1.1.4'

loop_
_geom_angle_atom_site_label_1
_geom_angle_atom_site_label_2
_geom_angle_atom_site_label_3
_geom_angle
O003 S001 N005 106.39(9)
O003 S001 C008 107.45(10)
O004 S001 O003 120.04(10)
O004 S001 N005 106.66(9)
O004 S001 C008 107.86(9)
N005 S001 C008 107.93(9)
C00B O002 C00A 107.68(16)
C006 N005 S001 118.23(12)
C006 N005 C009 116.11(15)
C009 N005 S001 118.94(13)
C007 C006 N005 117.69(17)
C00F C006 N005 121.15(18)
C00F C006 C007 121.16(19)
C006 C007 C00D 118.44(18)
C006 C007 C00H 118.1(2)
C00H C007 C00D 123.43(19)
C00E C008 S001 119.40(17)
C00G C008 S001 120.53(17)
C00G C008 C00E 120.1(2)
N005 C009 H009 109.5
N005 C009 C00A 114.39(15)
C00A C009 H009 109.5
C00C C009 N005 111.60(17)
C00C C009 H009 109.5
C00C C009 C00A 102.01(17)
O002 C00A C009 104.52(16)
O002 C00A C00D 107.39(17)
O002 C00A C00O 107.30(17)
C00D C00A C009 113.04(16)
C00D C00A C00O 112.89(19)
C00O C00A C009 111.11(19)
O002 C00B C00N 114.9(2)
C00C C00B O002 113.86(19)
C00C C00B C00N 131.2(2)
C009 C00C H00C 124.9
C00B C00C C009 110.15(19)
C00B C00C H00C 124.9
C007 C00D C00A 111.58(16)
C007 C00D H00A 109.3
C007 C00D H00B 109.3
C00A C00D H00A 109.3
C00A C00D H00B 109.3
H00A C00D H00B 108.0
C008 C00E H00E 120.4
C00J C00E C008 119.2(2)
C00J C00E H00E 120.4
C006 C00F H00F 120.4
C00K C00F C006 119.3(2)
C00K C00F H00F 120.4
C008 C00G H00G 120.1
C008 C00G C00L 119.8(2)
C00L C00G H00G 120.1
C007 C00H H00H 119.6
C00M C00H C007 120.8(2)
C00M C00H H00H 119.6
C00J C00I C00L 118.1(2)
C00J C00I C00P 121.2(2)
C00L C00I C00P 120.7(2)
C00E C00J H00J 119.2
C00I C00J C00E 121.5(2)
C00I C00J H00J 119.2
C00F C00K H00K 119.9
C00M C00K C00F 120.3(2)
C00M C00K H00K 119.9
C00G C00L C00I 121.3(2)
C00G C00L H00L 119.4
C00I C00L H00L 119.4
C00H C00M H00M 119.8
C00K C00M C00H 120.4(2)
C00K C00M H00M 119.8
C00B C00N H00D 109.5
C00B C00N H00I 109.5
C00B C00N H00N 109.5
H00D C00N H00I 109.5
H00D C00N H00N 109.5
H00I C00N H00N 109.5
C00A C00O H00O 109.5
C00A C00O H00P 109.5
C00A C00O H00Q 109.5
H00O C00O H00P 109.5
H00O C00O H00Q 109.5
H00P C00O H00Q 109.5
C00I C00P H00R 109.5
C00I C00P H00S 109.5
C00I C00P H00T 109.5
H00R C00P H00S 109.5
H00R C00P H00T 109.5
H00S C00P H00T 109.5

loop_
_geom_bond_atom_site_label_1
_geom_bond_atom_site_label_2
_geom_bond_distance
S001 O003 1.4250(16)
S001 O004 1.4236(16)
S001 N005 1.6383(17)
S001 C008 1.755(2)
O002 C00A 1.463(2)
O002 C00B 1.367(3)
N005 C006 1.435(2)
N005 C009 1.492(2)
C006 C007 1.390(3)
C006 C00F 1.384(3)
C007 C00D 1.490(3)
C007 C00H 1.391(3)
C008 C00E 1.391(3)
C008 C00G 1.374(3)
C009 H009 0.9800
C009 C00A 1.550(3)
C009 C00C 1.484(3)
C00A C00D 1.514(3)
C00A C00O 1.516(3)
C00B C00C 1.315(3)
C00B C00N 1.486(3)
C00C H00C 0.9300
C00D H00A 0.9700
C00D H00B 0.9700
C00E H00E 0.9300
C00E C00J 1.380(3)
C00F H00F 0.9300
C00F C00K 1.380(3)
C00G H00G 0.9300
C00G C00L 1.374(3)
C00H H00H 0.9300
C00H C00M 1.373(4)
C00I C00J 1.377(3)
C00I C00L 1.389(3)
C00I C00P 1.505(3)
C00J H00J 0.9300
C00K H00K 0.9300
C00K C00M 1.372(4)
C00L H00L 0.9300
C00M H00M 0.9300
C00N H00D 0.9600
C00N H00I 0.9600
C00N H00N 0.9600
C00O H00O 0.9600
C00O H00P 0.9600
C00O H00Q 0.9600
C00P H00R 0.9600
C00P H00S 0.9600
C00P H00T 0.9600
